data_4068206
loop_
_publ_author_name
'Kimura, Takashi'
'Ishiwata, Koji'
'Kuwata, Shigeki'
'Ikariya, Takao'

_publ_section_title
;
 Trapping of a Doubly Unsaturated Dinuclear Iridium(II) Sulfonylimido
 Complex with Phosphine and Lewis Acidic Group 11 and 12 Metals
;
_journal_issue 3
_journal_name_full Organometallics
_journal_page_first 1204
_journal_paper_doi 10.1021/om201218j
_journal_volume 31
_journal_year 2012
_chemical_formula_moiety 'C21 H33 Cl2 Ir2 N O2 S Zn'
_chemical_formula_sum 'C21 H33 Cl2 Ir2 N O2 S Zn'
_chemical_formula_weight 884.28
_space_group_IT_number 14
_symmetry_cell_setting monoclinic
_symmetry_Int_Tables_number 14
_symmetry_space_group_name_Hall '-P 2ybc'
_symmetry_space_group_name_H-M 'P 1 21/c 1'
_atom_sites_solution_hydrogens geom
_atom_sites_solution_primary direct
_atom_sites_solution_secondary difmap
_cell_angle_alpha 90.0000
_cell_angle_beta 93.460(6)
_cell_angle_gamma 90.0000
_cell_formula_units_Z 4
_cell_length_a 14.259(5)
_cell_length_b 11.096(4)
_cell_length_c 17.234(6)
_cell_measurement_reflns_used 8744
_cell_measurement_temperature 193
_cell_measurement_theta_max 31.50
_cell_measurement_theta_min 3.00
_cell_volume 2721.8(17)
_computing_cell_refinement CrystalClear
_computing_data_collection 'CrystalClear (Rigaku Corp., 2000)'
_computing_data_reduction CrystalClear
_computing_molecular_graphics 'CrystalStructure 4.0'
_computing_publication_material 'CrystalStructure 4.0 (Rigaku, 2010)'
_computing_structure_refinement 'CRYSTALS (Carruthers, et al., 1999)'
_computing_structure_solution 'SIR92 (Altomare, et al., 1994)'
_diffrn_ambient_temperature 193
_diffrn_detector_area_resol_mean 7.314
_diffrn_measured_fraction_theta_full 0.988
_diffrn_measured_fraction_theta_max 0.988
_diffrn_measurement_device_type 'Rigaku Saturn70'
_diffrn_measurement_method \w
_diffrn_radiation_type 'Mo K\a'
_diffrn_radiation_wavelength 0.71070
_diffrn_reflns_av_R_equivalents 0.0605
_diffrn_reflns_limit_h_max 18
_diffrn_reflns_limit_h_min -18
_diffrn_reflns_limit_k_max 14
_diffrn_reflns_limit_k_min -14
_diffrn_reflns_limit_l_max 18
_diffrn_reflns_limit_l_min -22
_diffrn_reflns_number 20696
_diffrn_reflns_theta_full 27.50
_diffrn_reflns_theta_max 27.50
_diffrn_standards_number 0
_exptl_absorpt_coefficient_mu 10.946
_exptl_absorpt_correction_T_max 0.335
_exptl_absorpt_correction_T_min 0.266
_exptl_absorpt_correction_type multi-scan
_exptl_absorpt_process_details 'REQAB (Rigaku, 1998)'
_exptl_crystal_colour orange
_exptl_crystal_density_diffrn 2.158
_exptl_crystal_density_method 'not measured'
_exptl_crystal_description block
_exptl_crystal_F_000 1664.00
_exptl_crystal_size_max 0.200
_exptl_crystal_size_mid 0.200
_exptl_crystal_size_min 0.100
_refine_diff_density_max 3.940
_refine_diff_density_min -2.220
_refine_ls_extinction_method none
_refine_ls_goodness_of_fit_ref 1.003
_refine_ls_hydrogen_treatment constr
_refine_ls_number_parameters 304
_refine_ls_number_reflns 6197
_refine_ls_R_factor_gt 0.0454
_refine_ls_shift/su_max 0.000
_refine_ls_structure_factor_coef Fsqd
_refine_ls_weighting_details 'w = 1/[0.0001Fo^2^ + 1.0100\s(Fo^2^)]/(4Fo^2^)'
_refine_ls_weighting_scheme calc
_refine_ls_wR_factor_ref 0.0894
_reflns_number_gt 4396
_reflns_number_total 6200
_reflns_threshold_expression F^2^>2.0\s(F^2^)
_cod_data_source_file om201218j_si_001.cif
_cod_data_source_block '_[(Cp*Ir)2(mu-NMs)ZnCl2](7)'
_cod_original_cell_volume 2721.8(16)
_cod_database_code 4068206

loop_
_symmetry_equiv_pos_site_id
_symmetry_equiv_pos_as_xyz
1 +X,+Y,+Z
2 -X,1/2+Y,1/2-Z
3 -X,-Y,-Z
4 +X,1/2-Y,1/2+Z

loop_
_atom_site_label
_atom_site_type_symbol
_atom_site_fract_x
_atom_site_fract_y
_atom_site_fract_z
_atom_site_U_iso_or_equiv
_atom_site_adp_type
_atom_site_occupancy
_atom_site_symmetry_multiplicity
_atom_site_calc_flag
_atom_site_refinement_flags
Ir(1) Ir 0.24430(2) 0.09079(3) 0.35913(2) 0.03032(10) Uani 1.0 4 d .
Ir(2) Ir 0.21905(2) -0.06157(3) 0.47979(2) 0.02802(9) Uani 1.0 4 d .
Zn(1) Zn 0.24920(8) -0.13908(10) 0.34343(6) 0.0410(4) Uani 1.0 4 d .
Cl(1) Cl 0.3926(2) -0.2211(3) 0.32838(19) 0.0741(11) Uani 1.0 4 d .
Cl(2) Cl 0.1352(2) -0.2335(3) 0.27215(17) 0.0674(10) Uani 1.0 4 d .
S(1) S 0.2456(2) 0.2208(3) 0.53061(15) 0.0469(8) Uani 1.0 4 d .
O(1) O 0.2214(7) 0.3315(6) 0.4906(5) 0.077(3) Uani 1.0 4 d .
O(2) O 0.1971(6) 0.1930(7) 0.5984(4) 0.061(3) Uani 1.0 4 d .
N(1) N 0.2353(6) 0.1077(6) 0.4683(4) 0.033(2) Uani 1.0 4 d .
C(1) C 0.3665(9) 0.2240(12) 0.5564(8) 0.080(5) Uani 1.0 4 d .
C(2) C 0.3413(7) 0.1405(10) 0.2724(6) 0.049(3) Uani 1.0 4 d .
C(3) C 0.2974(7) 0.2502(9) 0.3011(6) 0.040(3) Uani 1.0 4 d .
C(4) C 0.2018(8) 0.2449(9) 0.2841(6) 0.047(3) Uani 1.0 4 d .
C(5) C 0.1824(7) 0.1327(9) 0.2434(5) 0.040(3) Uani 1.0 4 d .
C(6) C 0.2675(7) 0.0729(10) 0.2328(5) 0.044(3) Uani 1.0 4 d .
C(7) C 0.4432(8) 0.1090(13) 0.2753(7) 0.075(5) Uani 1.0 4 d .
C(8) C 0.3564(10) 0.3487(11) 0.3382(7) 0.075(5) Uani 1.0 4 d .
C(9) C 0.1324(9) 0.3368(10) 0.3031(7) 0.063(4) Uani 1.0 4 d .
C(10) C 0.0877(7) 0.0940(11) 0.2085(6) 0.057(4) Uani 1.0 4 d .
C(11) C 0.2803(9) -0.0298(11) 0.1776(6) 0.062(4) Uani 1.0 4 d .
C(12) C 0.2855(8) -0.2049(8) 0.5477(6) 0.042(3) Uani 1.0 4 d .
C(13) C 0.2140(8) -0.2630(8) 0.4969(6) 0.047(3) Uani 1.0 4 d .
C(14) C 0.1272(8) -0.2088(9) 0.5135(6) 0.045(3) Uani 1.0 4 d .
C(15) C 0.1434(7) -0.1260(9) 0.5783(6) 0.043(3) Uani 1.0 4 d .
C(16) C 0.2405(7) -0.1261(9) 0.6007(5) 0.037(3) Uani 1.0 4 d .
C(17) C 0.3860(8) -0.2343(11) 0.5485(8) 0.066(4) Uani 1.0 4 d .
C(18) C 0.2271(11) -0.3722(9) 0.4471(8) 0.076(5) Uani 1.0 4 d .
C(19) C 0.0320(8) -0.2402(12) 0.4771(7) 0.070(4) Uani 1.0 4 d .
C(20) C 0.0677(8) -0.0584(11) 0.6173(7) 0.061(4) Uani 1.0 4 d .
C(21) C 0.2899(9) -0.0630(10) 0.6670(6) 0.058(4) Uani 1.0 4 d .
H(1) H 0.3803 0.1659 0.5968 0.0956 Uiso 1.0 4 calc R
H(2) H 0.3850 0.3028 0.5747 0.0956 Uiso 1.0 4 calc R
H(3) H 0.4004 0.2039 0.5118 0.0956 Uiso 1.0 4 calc R
H(4) H 0.4612 0.0811 0.3268 0.0907 Uiso 1.0 4 calc R
H(5) H 0.4802 0.1783 0.2637 0.0907 Uiso 1.0 4 calc R
H(6) H 0.4536 0.0463 0.2385 0.0907 Uiso 1.0 4 calc R
H(7) H 0.3839 0.3968 0.2993 0.0887 Uiso 1.0 4 calc R
H(8) H 0.4053 0.3138 0.3718 0.0887 Uiso 1.0 4 calc R
H(9) H 0.3172 0.3985 0.3683 0.0887 Uiso 1.0 4 calc R
H(10) H 0.1634 0.4134 0.3079 0.0755 Uiso 1.0 4 calc R
H(11) H 0.1062 0.3166 0.3514 0.0755 Uiso 1.0 4 calc R
H(12) H 0.0831 0.3410 0.2627 0.0755 Uiso 1.0 4 calc R
H(13) H 0.0397 0.1229 0.2406 0.0684 Uiso 1.0 4 calc R
H(14) H 0.0851 0.0076 0.2059 0.0684 Uiso 1.0 4 calc R
H(15) H 0.0778 0.1268 0.1571 0.0684 Uiso 1.0 4 calc R
H(16) H 0.2692 -0.0027 0.1249 0.0749 Uiso 1.0 4 calc R
H(17) H 0.2369 -0.0931 0.1879 0.0749 Uiso 1.0 4 calc R
H(18) H 0.3434 -0.0595 0.1850 0.0749 Uiso 1.0 4 calc R
H(19) H 0.3940 -0.3094 0.5222 0.0787 Uiso 1.0 4 calc R
H(20) H 0.4111 -0.2410 0.6013 0.0787 Uiso 1.0 4 calc R
H(21) H 0.4187 -0.1718 0.5227 0.0787 Uiso 1.0 4 calc R
H(22) H 0.1855 -0.3664 0.4013 0.0909 Uiso 1.0 4 calc R
H(23) H 0.2132 -0.4441 0.4752 0.0908 Uiso 1.0 4 calc R
H(24) H 0.2910 -0.3752 0.4324 0.0909 Uiso 1.0 4 calc R
H(25) H 0.0066 -0.3083 0.5030 0.0829 Uiso 1.0 4 calc R
H(26) H -0.0088 -0.1721 0.4815 0.0829 Uiso 1.0 4 calc R
H(27) H 0.0374 -0.2591 0.4232 0.0829 Uiso 1.0 4 calc R
H(28) H 0.0959 0.0088 0.6451 0.0739 Uiso 1.0 4 calc R
H(29) H 0.0384 -0.1106 0.6531 0.0740 Uiso 1.0 4 calc R
H(30) H 0.0214 -0.0296 0.5790 0.0740 Uiso 1.0 4 calc R
H(31) H 0.2462 -0.0111 0.6910 0.0685 Uiso 1.0 4 calc R
H(32) H 0.3403 -0.0157 0.6485 0.0685 Uiso 1.0 4 calc R
H(33) H 0.3147 -0.1206 0.7043 0.0685 Uiso 1.0 4 calc R

loop_
_atom_site_aniso_label
_atom_site_aniso_U_11
_atom_site_aniso_U_22
_atom_site_aniso_U_33
_atom_site_aniso_U_12
_atom_site_aniso_U_13
_atom_site_aniso_U_23
Ir(1) 0.0323(2) 0.0356(2) 0.02302(18) -0.00070(15) 0.00128(13) 0.00406(14)
Ir(2) 0.0342(2) 0.02586(17) 0.02380(17) 0.00217(14) 0.00024(14) 0.00211(13)
Zn(1) 0.0447(7) 0.0403(6) 0.0379(7) 0.0010(5) 0.0015(5) -0.0132(5)
Cl(1) 0.0571(19) 0.085(3) 0.081(3) 0.0264(17) 0.0095(16) -0.0237(18)
Cl(2) 0.064(2) 0.076(2) 0.0611(19) -0.0202(16) -0.0042(15) -0.0262(16)
S(1) 0.0647(18) 0.0346(13) 0.0411(15) -0.0004(12) 0.0007(13) -0.0091(11)
O(1) 0.119(8) 0.029(4) 0.082(7) 0.009(5) -0.010(6) -0.008(4)
O(2) 0.097(7) 0.052(5) 0.037(4) 0.007(4) 0.013(4) -0.014(4)
N(1) 0.051(5) 0.017(4) 0.031(4) 0.004(4) 0.001(4) 0.003(3)
C(1) 0.087(10) 0.082(10) 0.070(9) -0.023(8) -0.014(8) -0.023(8)
C(2) 0.043(6) 0.066(7) 0.037(6) -0.011(6) 0.007(5) 0.030(6)
C(3) 0.041(6) 0.047(6) 0.033(5) -0.009(5) 0.005(5) 0.018(5)
C(4) 0.053(7) 0.045(6) 0.043(6) 0.001(5) 0.004(5) 0.023(5)
C(5) 0.039(6) 0.057(6) 0.024(5) -0.002(5) 0.001(4) 0.013(5)
C(6) 0.039(6) 0.076(8) 0.018(5) 0.002(6) 0.004(4) 0.001(5)
C(7) 0.041(7) 0.126(12) 0.060(8) -0.013(7) 0.006(6) -0.003(8)
C(8) 0.084(10) 0.065(8) 0.073(9) -0.030(7) -0.016(8) 0.028(7)
C(9) 0.075(9) 0.058(7) 0.056(8) 0.018(7) 0.006(7) 0.019(6)
C(10) 0.040(6) 0.095(9) 0.036(6) 0.011(6) 0.000(5) 0.018(6)
C(11) 0.061(8) 0.089(9) 0.037(6) 0.004(7) 0.012(6) -0.005(6)
C(12) 0.055(7) 0.027(5) 0.042(6) 0.012(5) -0.001(5) 0.012(4)
C(13) 0.058(7) 0.024(5) 0.058(7) -0.010(5) 0.004(6) 0.005(5)
C(14) 0.051(7) 0.039(6) 0.042(6) -0.011(5) -0.007(5) 0.005(5)
C(15) 0.043(6) 0.050(6) 0.036(6) -0.006(5) 0.005(5) 0.015(5)
C(16) 0.043(6) 0.045(6) 0.023(5) 0.002(5) 0.001(4) 0.013(4)
C(17) 0.048(7) 0.060(8) 0.088(10) 0.024(6) 0.002(7) 0.016(7)
C(18) 0.120(13) 0.030(6) 0.077(9) -0.003(7) -0.010(8) -0.007(6)
C(19) 0.055(8) 0.079(9) 0.074(9) -0.031(7) -0.013(6) 0.009(7)
C(20) 0.052(7) 0.073(8) 0.060(8) 0.018(6) 0.025(6) 0.021(6)
C(21) 0.068(8) 0.060(7) 0.043(7) 0.006(6) -0.019(6) 0.004(6)

loop_
_atom_type_symbol
_atom_type_description
_atom_type_scat_dispersion_real
_atom_type_scat_dispersion_imag
_atom_type_scat_source
C C 0.0033 0.0016
;
International Tables for Crystallography
(1992, Vol. C, Tables 4.2.6.8 and 6.1.1.4)
;
H H 0.0000 0.0000
;
International Tables for Crystallography
(1992, Vol. C, Table 6.1.1.4)
;
Cl Cl 0.1484 0.1585
;
International Tables for Crystallography
(1992, Vol. C, Tables 4.2.6.8 and 6.1.1.4)
;
Ir Ir -1.4442 7.9887
;
International Tables for Crystallography
(1992, Vol. C, Tables 4.2.6.8 and 6.1.1.4)
;
N N 0.0061 0.0033
;
International Tables for Crystallography
(1992, Vol. C, Tables 4.2.6.8 and 6.1.1.4)
;
O O 0.0106 0.0060
;
International Tables for Crystallography
(1992, Vol. C, Tables 4.2.6.8 and 6.1.1.4)
;
S S 0.1246 0.1234
;
International Tables for Crystallography
(1992, Vol. C, Tables 4.2.6.8 and 6.1.1.4)
;
Zn Zn 0.2839 1.4301
;
International Tables for Crystallography
(1992, Vol. C, Tables 4.2.6.8 and 6.1.1.4)
;

loop_
_geom_angle_atom_site_label_1
_geom_angle_atom_site_label_2
_geom_angle_atom_site_label_3
_geom_angle
_geom_angle_publ_flag
Ir(2) Ir(1) Zn(1) 57.91(3) yes
Ir(2) Ir(1) N(1) 44.4(2) yes
Ir(2) Ir(1) C(2) 143.5(3) yes
Ir(2) Ir(1) C(3) 156.4(3) yes
Ir(2) Ir(1) C(4) 152.3(3) yes
Ir(2) Ir(1) C(5) 140.0(3) yes
Ir(2) Ir(1) C(6) 136.5(3) yes
Zn(1) Ir(1) N(1) 101.9(2) yes
Zn(1) Ir(1) C(2) 99.1(3) yes
Zn(1) Ir(1) C(3) 137.9(3) yes
Zn(1) Ir(1) C(4) 135.8(3) yes
Zn(1) Ir(1) C(5) 97.3(3) yes
Zn(1) Ir(1) C(6) 78.6(3) yes
N(1) Ir(1) C(2) 137.8(4) yes
N(1) Ir(1) C(3) 114.7(3) yes
N(1) Ir(1) C(4) 118.1(4) yes
N(1) Ir(1) C(5) 146.6(4) yes
N(1) Ir(1) C(6) 175.3(4) yes
C(2) Ir(1) C(3) 39.4(4) yes
C(2) Ir(1) C(4) 64.1(4) yes
C(2) Ir(1) C(5) 63.6(4) yes
C(2) Ir(1) C(6) 38.0(4) yes
C(3) Ir(1) C(4) 36.6(4) yes
C(3) Ir(1) C(5) 62.8(4) yes
C(3) Ir(1) C(6) 63.3(4) yes
C(4) Ir(1) C(5) 38.5(4) yes
C(4) Ir(1) C(6) 63.2(4) yes
C(5) Ir(1) C(6) 37.1(4) yes
Ir(1) Ir(2) Zn(1) 58.03(4) yes
Ir(1) Ir(2) N(1) 44.4(2) yes
Ir(1) Ir(2) C(12) 142.9(3) yes
Ir(1) Ir(2) C(13) 136.2(3) yes
Ir(1) Ir(2) C(14) 140.7(3) yes
Ir(1) Ir(2) C(15) 153.0(3) yes
Ir(1) Ir(2) C(16) 154.9(3) yes
Zn(1) Ir(2) N(1) 102.0(3) yes
Zn(1) Ir(2) C(12) 99.0(3) yes
Zn(1) Ir(2) C(13) 78.2(3) yes
Zn(1) Ir(2) C(14) 97.4(3) yes
Zn(1) Ir(2) C(15) 136.1(3) yes
Zn(1) Ir(2) C(16) 137.3(3) yes
N(1) Ir(2) C(12) 137.0(4) yes
N(1) Ir(2) C(13) 174.7(4) yes
N(1) Ir(2) C(14) 147.1(4) yes
N(1) Ir(2) C(15) 118.2(4) yes
N(1) Ir(2) C(16) 114.0(4) yes
C(12) Ir(2) C(13) 38.4(4) yes
C(12) Ir(2) C(14) 63.7(4) yes
C(12) Ir(2) C(15) 63.9(4) yes
C(12) Ir(2) C(16) 38.6(4) yes
C(13) Ir(2) C(14) 37.2(4) yes
C(13) Ir(2) C(15) 63.5(4) yes
C(13) Ir(2) C(16) 63.8(4) yes
C(14) Ir(2) C(15) 38.8(4) yes
C(14) Ir(2) C(16) 63.9(4) yes
C(15) Ir(2) C(16) 37.6(4) yes
Ir(1) Zn(1) Ir(2) 64.07(3) yes
Ir(1) Zn(1) Cl(1) 116.21(10) yes
Ir(1) Zn(1) Cl(2) 119.98(10) yes
Ir(2) Zn(1) Cl(1) 116.23(10) yes
Ir(2) Zn(1) Cl(2) 120.26(10) yes
Cl(1) Zn(1) Cl(2) 112.29(13) yes
O(1) S(1) O(2) 117.6(5) yes
O(1) S(1) N(1) 109.1(5) yes
O(1) S(1) C(1) 107.9(6) yes
O(2) S(1) N(1) 109.8(4) yes
O(2) S(1) C(1) 108.3(6) yes
N(1) S(1) C(1) 103.2(6) yes
Ir(1) N(1) Ir(2) 91.2(3) yes
Ir(1) N(1) S(1) 135.1(4) yes
Ir(2) N(1) S(1) 133.5(5) yes
Ir(1) C(2) C(3) 71.1(6) yes
Ir(1) C(2) C(6) 73.4(6) yes
Ir(1) C(2) C(7) 125.3(8) yes
C(3) C(2) C(6) 106.2(9) yes
C(3) C(2) C(7) 128.0(10) yes
C(6) C(2) C(7) 125.4(10) yes
Ir(1) C(3) C(2) 69.5(6) yes
Ir(1) C(3) C(4) 72.4(6) yes
Ir(1) C(3) C(8) 126.5(7) yes
C(2) C(3) C(4) 109.2(9) yes
C(2) C(3) C(8) 120.6(9) yes
C(4) C(3) C(8) 130.1(10) yes
Ir(1) C(4) C(3) 71.1(6) yes
Ir(1) C(4) C(5) 69.9(6) yes
Ir(1) C(4) C(9) 124.9(8) yes
C(3) C(4) C(5) 107.3(9) yes
C(3) C(4) C(9) 126.4(10) yes
C(5) C(4) C(9) 126.3(10) yes
Ir(1) C(5) C(4) 71.6(5) yes
Ir(1) C(5) C(6) 73.3(5) yes
Ir(1) C(5) C(10) 127.4(7) yes
C(4) C(5) C(6) 109.1(9) yes
C(4) C(5) C(10) 125.4(9) yes
C(6) C(5) C(10) 125.0(9) yes
Ir(1) C(6) C(2) 68.6(6) yes
Ir(1) C(6) C(5) 69.6(5) yes
Ir(1) C(6) C(11) 135.8(8) yes
C(2) C(6) C(5) 107.8(9) yes
C(2) C(6) C(11) 125.8(10) yes
C(5) C(6) C(11) 125.4(9) yes
Ir(2) C(12) C(13) 74.4(6) yes
Ir(2) C(12) C(16) 72.5(5) yes
Ir(2) C(12) C(17) 124.4(8) yes
C(13) C(12) C(16) 109.1(9) yes
C(13) C(12) C(17) 123.8(9) yes
C(16) C(12) C(17) 126.8(9) yes
Ir(2) C(13) C(12) 67.2(5) yes
Ir(2) C(13) C(14) 69.0(6) yes
Ir(2) C(13) C(18) 135.9(8) yes
C(12) C(13) C(14) 106.2(9) yes
C(12) C(13) C(18) 126.5(10) yes
C(14) C(13) C(18) 126.6(10) yes
Ir(2) C(14) C(13) 73.7(6) yes
Ir(2) C(14) C(15) 70.3(6) yes
Ir(2) C(14) C(19) 126.9(8) yes
C(13) C(14) C(15) 108.8(9) yes
C(13) C(14) C(19) 126.4(9) yes
C(15) C(14) C(19) 124.5(10) yes
Ir(2) C(15) C(14) 70.9(6) yes
Ir(2) C(15) C(16) 72.0(6) yes
Ir(2) C(15) C(20) 125.8(7) yes
C(14) C(15) C(16) 108.5(9) yes
C(14) C(15) C(20) 124.9(9) yes
C(16) C(15) C(20) 126.5(9) yes
Ir(2) C(16) C(12) 68.9(5) yes
Ir(2) C(16) C(15) 70.4(6) yes
Ir(2) C(16) C(21) 127.4(7) yes
C(12) C(16) C(15) 107.0(8) yes
C(12) C(16) C(21) 124.5(9) yes
C(15) C(16) C(21) 128.4(9) yes
S(1) C(1) H(1) 109.015 no
S(1) C(1) H(2) 110.311 no
S(1) C(1) H(3) 109.098 no
H(1) C(1) H(2) 109.476 no
H(1) C(1) H(3) 109.484 no
H(2) C(1) H(3) 109.440 no
C(2) C(7) H(4) 108.111 no
C(2) C(7) H(5) 110.615 no
C(2) C(7) H(6) 109.684 no
H(4) C(7) H(5) 109.446 no
H(4) C(7) H(6) 109.481 no
H(5) C(7) H(6) 109.480 no
C(3) C(8) H(7) 110.436 no
C(3) C(8) H(8) 109.304 no
C(3) C(8) H(9) 108.681 no
H(7) C(8) H(8) 109.439 no
H(7) C(8) H(9) 109.486 no
H(8) C(8) H(9) 109.477 no
C(4) C(9) H(10) 108.737 no
C(4) C(9) H(11) 109.460 no
C(4) C(9) H(12) 110.228 no
H(10) C(9) H(11) 109.444 no
H(10) C(9) H(12) 109.477 no
H(11) C(9) H(12) 109.478 no
C(5) C(10) H(13) 109.135 no
C(5) C(10) H(14) 109.526 no
C(5) C(10) H(15) 109.766 no
H(13) C(10) H(14) 109.477 no
H(13) C(10) H(15) 109.478 no
H(14) C(10) H(15) 109.445 no
C(6) C(11) H(16) 110.011 no
C(6) C(11) H(17) 109.464 no
C(6) C(11) H(18) 108.950 no
H(16) C(11) H(17) 109.446 no
H(16) C(11) H(18) 109.473 no
H(17) C(11) H(18) 109.481 no
C(12) C(17) H(19) 109.352 no
C(12) C(17) H(20) 109.482 no
C(12) C(17) H(21) 109.594 no
H(19) C(17) H(20) 109.481 no
H(19) C(17) H(21) 109.477 no
H(20) C(17) H(21) 109.441 no
C(13) C(18) H(22) 108.844 no
C(13) C(18) H(23) 110.205 no
C(13) C(18) H(24) 109.370 no
H(22) C(18) H(23) 109.484 no
H(22) C(18) H(24) 109.473 no
H(23) C(18) H(24) 109.449 no
C(14) C(19) H(25) 110.206 no
C(14) C(19) H(26) 108.763 no
C(14) C(19) H(27) 109.451 no
H(25) C(19) H(26) 109.480 no
H(25) C(19) H(27) 109.440 no
H(26) C(19) H(27) 109.485 no
C(15) C(20) H(28) 108.657 no
C(15) C(20) H(29) 109.797 no
C(15) C(20) H(30) 109.963 no
H(28) C(20) H(29) 109.486 no
H(28) C(20) H(30) 109.482 no
H(29) C(20) H(30) 109.440 no
C(16) C(21) H(31) 108.947 no
C(16) C(21) H(32) 109.508 no
C(16) C(21) H(33) 109.961 no
H(31) C(21) H(32) 109.486 no
H(31) C(21) H(33) 109.485 no
H(32) C(21) H(33) 109.439 no

loop_
_geom_bond_atom_site_label_1
_geom_bond_atom_site_label_2
_geom_bond_distance
_geom_bond_publ_flag
Ir(1) Ir(2) 2.7207(8) yes
Ir(1) Zn(1) 2.5664(15) yes
Ir(1) N(1) 1.903(7) yes
Ir(1) C(2) 2.168(11) yes
Ir(1) C(3) 2.190(10) yes
Ir(1) C(4) 2.206(10) yes
Ir(1) C(5) 2.183(9) yes
Ir(1) C(6) 2.231(9) yes
Ir(2) Zn(1) 2.5630(14) yes
Ir(2) N(1) 1.904(7) yes
Ir(2) C(12) 2.159(10) yes
Ir(2) C(13) 2.256(9) yes
Ir(2) C(14) 2.194(10) yes
Ir(2) C(15) 2.186(10) yes
Ir(2) C(16) 2.207(9) yes
Zn(1) Cl(1) 2.267(4) yes
Zn(1) Cl(2) 2.238(4) yes
S(1) O(1) 1.440(8) yes
S(1) O(2) 1.427(8) yes
S(1) N(1) 1.653(7) yes
S(1) C(1) 1.755(13) yes
C(2) C(3) 1.468(15) yes
C(2) C(6) 1.432(14) yes
C(2) C(7) 1.493(15) yes
C(3) C(4) 1.379(14) yes
C(3) C(8) 1.498(16) yes
C(4) C(5) 1.448(14) yes
C(4) C(9) 1.471(16) yes
C(5) C(6) 1.405(14) yes
C(5) C(10) 1.506(14) yes
C(6) C(11) 1.502(16) yes
C(12) C(13) 1.453(14) yes
C(12) C(16) 1.443(14) yes
C(12) C(17) 1.469(15) yes
C(13) C(14) 1.422(15) yes
C(13) C(18) 1.504(15) yes
C(14) C(15) 1.454(14) yes
C(14) C(19) 1.501(15) yes
C(15) C(16) 1.415(14) yes
C(15) C(20) 1.505(15) yes
C(16) C(21) 1.481(14) yes
C(1) H(1) 0.960 no
C(1) H(2) 0.960 no
C(1) H(3) 0.960 no
C(7) H(4) 0.960 no
C(7) H(5) 0.960 no
C(7) H(6) 0.960 no
C(8) H(7) 0.960 no
C(8) H(8) 0.960 no
C(8) H(9) 0.960 no
C(9) H(10) 0.960 no
C(9) H(11) 0.960 no
C(9) H(12) 0.960 no
C(10) H(13) 0.960 no
C(10) H(14) 0.960 no
C(10) H(15) 0.960 no
C(11) H(16) 0.960 no
C(11) H(17) 0.960 no
C(11) H(18) 0.960 no
C(17) H(19) 0.960 no
C(17) H(20) 0.960 no
C(17) H(21) 0.960 no
C(18) H(22) 0.960 no
C(18) H(23) 0.960 no
C(18) H(24) 0.960 no
C(19) H(25) 0.960 no
C(19) H(26) 0.960 no
C(19) H(27) 0.960 no
C(20) H(28) 0.960 no
C(20) H(29) 0.960 no
C(20) H(30) 0.960 no
C(21) H(31) 0.960 no
C(21) H(32) 0.960 no
C(21) H(33) 0.960 no

loop_
_geom_contact_atom_site_label_1
_geom_contact_atom_site_label_2
_geom_contact_distance
_geom_contact_publ_flag
_geom_contact_site_symmetry_2
Ir(1) O(1) 3.530(8) no .
Ir(2) O(2) 3.511(7) no .
Zn(1) C(11) 3.161(11) no .
Zn(1) C(18) 3.170(12) no .
Cl(2) C(11) 3.529(13) no .
Cl(2) C(18) 3.564(13) no .
O(1) C(8) 3.353(16) no .
O(1) C(9) 3.401(14) no .
O(2) C(16) 3.594(12) no .
O(2) C(20) 3.371(14) no .
O(2) C(21) 3.321(13) no .
C(7) C(8) 3.153(19) no .
C(7) C(11) 3.184(17) no .
C(8) C(9) 3.217(18) no .
C(9) C(10) 3.193(16) no .
C(10) C(11) 3.145(16) no .
C(17) C(18) 3.171(17) no .
C(17) C(21) 3.162(17) no .
C(18) C(19) 3.214(18) no .
C(19) C(20) 3.166(17) no .
C(20) C(21) 3.231(16) no .
Cl(1) C(7) 3.568(13) no 2_645
O(1) C(18) 3.374(13) no 1_565
O(2) C(4) 3.271(12) no 4_555
O(2) C(5) 3.177(12) no 4_555
O(2) C(6) 3.584(12) no 4_555
O(2) C(10) 3.461(14) no 4_555
O(2) C(19) 3.482(14) no 3_556
C(4) O(2) 3.271(12) no 4_554
C(5) O(2) 3.177(12) no 4_554
C(6) O(2) 3.584(12) no 4_554
C(7) Cl(1) 3.568(13) no 2_655
C(10) O(2) 3.461(14) no 4_554
C(18) O(1) 3.374(13) no 1_545
C(19) O(2) 3.482(14) no 3_556
Ir(1) H(3) 3.5700 no .
Ir(1) H(4) 3.1766 no .
Ir(1) H(8) 3.3732 no .
Ir(1) H(9) 3.5702 no .
Ir(1) H(11) 3.1844 no .
Ir(1) H(13) 3.4776 no .
Ir(1) H(14) 3.5006 no .
Ir(1) H(17) 3.5845 no .
Ir(2) H(21) 3.1450 no .
Ir(2) H(26) 3.4751 no .
Ir(2) H(27) 3.4869 no .
Ir(2) H(28) 3.5230 no .
Ir(2) H(30) 3.4026 no .
Ir(2) H(32) 3.3320 no .
Zn(1) H(17) 2.7241 no .
Zn(1) H(18) 3.2384 no .
Zn(1) H(22) 2.8795 no .
Zn(1) H(24) 3.0756 no .
Cl(1) H(4) 3.4938 no .
Cl(1) H(6) 3.4822 no .
Cl(1) H(17) 3.4868 no .
Cl(1) H(18) 3.0998 no .
Cl(1) H(19) 3.4793 no .
Cl(1) H(21) 3.3916 no .
Cl(1) H(24) 2.9235 no .
Cl(2) H(14) 2.9787 no .
Cl(2) H(17) 2.6254 no .
Cl(2) H(22) 2.7304 no .
Cl(2) H(27) 3.0390 no .
S(1) H(32) 3.5371 no .
O(1) H(1) 3.3699 no .
O(1) H(2) 2.6889 no .
O(1) H(3) 2.9221 no .
O(1) H(8) 3.4286 no .
O(1) H(9) 2.6848 no .
O(1) H(10) 3.3333 no .
O(1) H(11) 2.8297 no .
O(2) H(1) 2.6324 no .
O(2) H(2) 2.9934 no .
O(2) H(3) 3.3430 no .
O(2) H(28) 2.6551 no .
O(2) H(30) 3.5191 no .
O(2) H(31) 2.8345 no .
O(2) H(32) 3.1733 no .
N(1) H(1) 3.0078 no .
N(1) H(2) 3.4830 no .
N(1) H(3) 2.6526 no .
N(1) H(11) 3.5168 no .
C(1) H(8) 3.4116 no .
C(1) H(32) 3.1314 no .
C(2) H(7) 2.9387 no .
C(2) H(8) 2.6963 no .
C(2) H(9) 3.3337 no .
C(2) H(16) 3.1197 no .
C(2) H(17) 3.2858 no .
C(2) H(18) 2.6836 no .
C(3) H(4) 3.0071 no .
C(3) H(5) 2.8370 no .
C(3) H(6) 3.3966 no .
C(3) H(10) 2.6405 no .
C(3) H(11) 3.0023 no .
C(3) H(12) 3.2480 no .
C(4) H(7) 3.0938 no .
C(4) H(8) 3.2799 no .
C(4) H(9) 2.7261 no .
C(4) H(13) 2.7436 no .
C(4) H(14) 3.3533 no .
C(4) H(15) 3.0271 no .
C(5) H(10) 3.3241 no .
C(5) H(11) 3.0087 no .
C(5) H(12) 2.7407 no .
C(5) H(16) 2.8748 no .
C(5) H(17) 2.8086 no .
C(5) H(18) 3.3338 no .
C(6) H(4) 3.1180 no .
C(6) H(5) 3.2648 no .
C(6) H(6) 2.6667 no .
C(6) H(13) 3.3054 no .
C(6) H(14) 2.7120 no .
C(6) H(15) 2.9913 no .
C(7) H(7) 3.3347 no .
C(7) H(8) 2.8847 no .
C(7) H(18) 2.7710 no .
C(8) H(3) 3.4192 no .
C(8) H(4) 3.3352 no .
C(8) H(5) 2.9355 no .
C(8) H(10) 2.8614 no .
C(9) H(9) 2.8840 no .
C(9) H(13) 2.8929 no .
C(9) H(15) 3.4816 no .
C(10) H(11) 3.4866 no .
C(10) H(12) 2.8973 no .
C(10) H(16) 3.2207 no .
C(10) H(17) 3.0092 no .
C(11) H(6) 2.7589 no .
C(11) H(14) 2.8846 no .
C(11) H(15) 3.3703 no .
C(12) H(22) 3.3422 no .
C(12) H(23) 3.0846 no .
C(12) H(24) 2.7473 no .
C(12) H(31) 3.3470 no .
C(12) H(32) 2.8067 no .
C(12) H(33) 2.8636 no .
C(13) H(19) 2.6275 no .
C(13) H(20) 3.2524 no .
C(13) H(21) 3.0952 no .
C(13) H(25) 3.0087 no .
C(13) H(26) 3.3297 no .
C(13) H(27) 2.7524 no .
C(14) H(22) 2.7720 no .
C(14) H(23) 2.9763 no .
C(14) H(24) 3.3492 no .
C(14) H(28) 3.3597 no .
C(14) H(29) 2.9907 no .
C(14) H(30) 2.7766 no .
C(15) H(25) 3.0461 no .
C(15) H(26) 2.7057 no .
C(15) H(27) 3.3361 no .
C(15) H(31) 2.6825 no .
C(15) H(32) 3.2308 no .
C(15) H(33) 3.1698 no .
C(16) H(19) 3.3344 no .
C(16) H(20) 2.7450 no .
C(16) H(21) 2.9883 no .
C(16) H(28) 2.6960 no .
C(16) H(29) 3.0774 no .
C(16) H(30) 3.3029 no .
C(17) H(23) 3.5659 no .
C(17) H(24) 2.8224 no .
C(17) H(32) 3.0684 no .
C(17) H(33) 3.1876 no .
C(18) H(19) 2.7289 no .
C(18) H(25) 3.4188 no .
C(18) H(27) 2.9887 no .
C(19) H(22) 2.9666 no .
C(19) H(23) 3.4359 no .
C(19) H(29) 3.3535 no .
C(19) H(30) 2.9333 no .
C(20) H(25) 3.4820 no .
C(20) H(26) 2.8202 no .
C(20) H(31) 2.8230 no .
C(21) H(1) 3.1252 no .
C(21) H(20) 2.8986 no .
C(21) H(21) 3.4006 no .
C(21) H(28) 2.8817 no .
H(1) H(31) 3.2450 no .
H(1) H(32) 2.2897 no .
H(2) H(8) 3.5290 no .
H(3) H(8) 2.7076 no .
H(3) H(9) 3.4395 no .
H(3) H(32) 3.5320 no .
H(4) H(8) 2.8237 no .
H(4) H(18) 3.2758 no .
H(5) H(7) 2.8706 no .
H(5) H(8) 2.6664 no .
H(5) H(18) 3.5048 no .
H(6) H(16) 3.2289 no .
H(6) H(17) 3.5181 no .
H(6) H(18) 2.1265 no .
H(7) H(10) 3.1621 no .
H(9) H(10) 2.3754 no .
H(9) H(11) 3.1397 no .
H(11) H(13) 2.9914 no .
H(12) H(13) 2.5210 no .
H(12) H(15) 2.9907 no .
H(14) H(16) 3.0484 no .
H(14) H(17) 2.4724 no .
H(15) H(16) 3.1630 no .
H(15) H(17) 3.3528 no .
H(19) H(22) 3.5808 no .
H(19) H(23) 3.0466 no .
H(19) H(24) 2.1937 no .
H(20) H(32) 2.8337 no .
H(20) H(33) 2.6673 no .
H(21) H(24) 3.2399 no .
H(21) H(32) 3.0407 no .
H(21) H(33) 3.5886 no .
H(22) H(25) 3.2459 no .
H(22) H(27) 2.4734 no .
H(23) H(25) 3.3694 no .
H(23) H(27) 3.3216 no .
H(25) H(29) 3.4014 no .
H(25) H(30) 3.3604 no .
H(26) H(29) 3.0694 no .
H(26) H(30) 2.3289 no .
H(28) H(31) 2.2501 no .
H(28) H(32) 3.4932 no .
H(28) H(33) 3.5299 no .
H(29) H(31) 3.1923 no .
Cl(1) H(1) 3.4672 no 3_656
Cl(1) H(5) 2.7204 no 2_645
Cl(1) H(33) 2.9322 no 4_544
Cl(2) H(12) 3.2416 no 2_545
Cl(2) H(13) 2.9571 no 2_545
Cl(2) H(29) 2.9617 no 4_544
Cl(2) H(31) 3.5718 no 4_544
Cl(2) H(33) 3.3016 no 4_544
S(1) H(16) 3.5311 no 4_555
S(1) H(26) 3.4130 no 3_556
O(1) H(16) 3.0394 no 4_555
O(1) H(23) 2.5060 no 1_565
O(1) H(24) 3.5637 no 1_565
O(1) H(25) 3.2701 no 3_556
O(1) H(26) 3.5672 no 3_556
O(2) H(12) 3.3705 no 4_555
O(2) H(15) 2.8499 no 4_555
O(2) H(25) 3.5361 no 3_556
O(2) H(26) 2.9504 no 3_556
O(2) H(27) 3.4208 no 3_556
N(1) H(26) 3.4669 no 3_556
C(1) H(21) 3.4758 no 3_656
C(2) H(2) 3.5573 no 4_554
C(3) H(31) 3.5147 no 4_554
C(4) H(31) 3.4392 no 4_554
C(6) H(2) 3.5613 no 4_554
C(7) H(20) 3.2321 no 3_656
C(7) H(32) 3.4398 no 3_656
C(7) H(33) 3.4503 no 3_656
C(8) H(31) 3.4174 no 4_554
C(9) H(28) 3.2329 no 4_554
C(9) H(31) 3.2379 no 4_554
C(10) H(27) 3.2405 no 2_555
C(10) H(29) 3.0779 no 3_556
C(11) H(2) 3.4688 no 4_554
C(11) H(20) 3.4594 no 4_544
C(11) H(23) 3.5722 no 4_544
C(12) H(16) 3.5199 no 4_545
C(12) H(17) 3.3976 no 4_545
C(12) H(18) 3.5891 no 4_545
C(13) H(16) 3.4689 no 4_545
C(16) H(17) 3.4612 no 4_545
C(17) H(3) 3.2933 no 3_656
C(17) H(4) 3.4187 no 3_656
C(17) H(8) 3.3205 no 3_656
C(17) H(18) 3.3627 no 4_545
C(18) H(9) 3.1897 no 1_545
C(18) H(10) 3.4605 no 1_545
C(18) H(16) 3.3841 no 4_545
C(19) H(15) 3.0890 no 2_545
C(19) H(30) 3.2226 no 3_556
C(20) H(12) 3.4756 no 4_555
C(20) H(13) 3.0517 no 3_556
C(20) H(26) 3.1584 no 3_556
C(21) H(4) 3.5508 no 3_656
C(21) H(7) 3.1665 no 4_555
C(21) H(10) 3.5260 no 4_555
H(1) Cl(1) 3.4672 no 3_656
H(1) H(5) 3.5772 no 4_555
H(1) H(7) 3.5556 no 4_555
H(2) C(2) 3.5573 no 4_555
H(2) C(6) 3.5613 no 4_555
H(2) C(11) 3.4688 no 4_555
H(2) H(5) 3.4589 no 4_555
H(2) H(6) 3.3766 no 4_555
H(2) H(16) 2.9270 no 4_555
H(2) H(18) 3.4944 no 4_555
H(3) C(17) 3.2933 no 3_656
H(3) H(19) 3.2420 no 3_656
H(3) H(20) 3.4387 no 3_656
H(3) H(21) 2.7049 no 3_656
H(4) C(17) 3.4187 no 3_656
H(4) C(21) 3.5508 no 3_656
H(4) H(20) 2.7803 no 3_656
H(4) H(21) 3.1840 no 3_656
H(4) H(32) 2.9284 no 3_656
H(4) H(33) 3.3015 no 3_656
H(5) Cl(1) 2.7204 no 2_655
H(5) H(1) 3.5772 no 4_554
H(5) H(2) 3.4589 no 4_554
H(5) H(20) 2.8045 no 3_656
H(5) H(32) 3.4096 no 3_656
H(5) H(33) 3.0112 no 3_656
H(6) H(2) 3.3766 no 4_554
H(6) H(7) 2.9533 no 2_645
H(6) H(32) 3.4417 no 3_656
H(6) H(33) 3.4881 no 3_656
H(7) C(21) 3.1665 no 4_554
H(7) H(1) 3.5556 no 4_554
H(7) H(6) 2.9533 no 2_655
H(7) H(31) 2.9169 no 4_554
H(7) H(32) 2.9457 no 4_554
H(7) H(33) 3.1023 no 4_554
H(8) C(17) 3.3205 no 3_656
H(8) H(19) 3.3022 no 3_656
H(8) H(20) 2.7529 no 3_656
H(8) H(21) 3.3971 no 3_656
H(9) C(18) 3.1897 no 1_565
H(9) H(22) 3.2833 no 1_565
H(9) H(23) 2.9950 no 1_565
H(9) H(24) 2.7767 no 1_565
H(9) H(31) 3.3988 no 4_554
H(10) C(18) 3.4605 no 1_565
H(10) C(21) 3.5260 no 4_554
H(10) H(22) 2.9326 no 1_565
H(10) H(23) 3.3267 no 1_565
H(10) H(24) 3.5967 no 1_565
H(10) H(28) 3.0368 no 4_554
H(10) H(31) 2.6298 no 4_554
H(11) H(14) 3.5477 no 2_555
H(11) H(25) 3.0628 no 3_556
H(11) H(29) 3.0759 no 3_556
H(12) Cl(2) 3.2416 no 2_555
H(12) O(2) 3.3705 no 4_554
H(12) C(20) 3.4756 no 4_554
H(12) H(13) 3.5839 no 2_555
H(12) H(14) 3.1021 no 2_555
H(12) H(28) 2.6397 no 4_554
H(12) H(29) 3.4562 no 3_556
H(12) H(29) 3.5748 no 4_554
H(12) H(31) 3.2936 no 4_554
H(13) Cl(2) 2.9571 no 2_555
H(13) C(20) 3.0517 no 3_556
H(13) H(12) 3.5839 no 2_545
H(13) H(27) 3.2420 no 2_555
H(13) H(28) 3.1965 no 3_556
H(13) H(29) 2.2056 no 3_556
H(13) H(30) 3.4388 no 3_556
H(14) H(11) 3.5477 no 2_545
H(14) H(12) 3.1021 no 2_545
H(14) H(29) 3.2905 no 3_556
H(15) O(2) 2.8499 no 4_554
H(15) C(19) 3.0890 no 2_555
H(15) H(25) 3.0296 no 2_555
H(15) H(26) 3.3720 no 2_555
H(15) H(27) 2.4375 no 2_555
H(16) S(1) 3.5311 no 4_554
H(16) O(1) 3.0394 no 4_554
H(16) C(12) 3.5199 no 4_544
H(16) C(13) 3.4689 no 4_544
H(16) C(18) 3.3841 no 4_544
H(16) H(2) 2.9270 no 4_554
H(16) H(19) 3.3207 no 4_544
H(16) H(20) 3.5277 no 4_544
H(16) H(23) 2.7191 no 4_544
H(17) C(12) 3.3976 no 4_544
H(17) C(16) 3.4612 no 4_544
H(17) H(20) 3.4964 no 4_544
H(17) H(33) 3.3707 no 4_544
H(18) C(12) 3.5891 no 4_544
H(18) C(17) 3.3627 no 4_544
H(18) H(2) 3.4944 no 4_554
H(18) H(19) 3.2791 no 4_544
H(18) H(20) 2.8421 no 4_544
H(18) H(33) 3.5910 no 4_544
H(19) H(3) 3.2420 no 3_656
H(19) H(8) 3.3022 no 3_656
H(19) H(16) 3.3207 no 4_545
H(19) H(18) 3.2791 no 4_545
H(20) C(7) 3.2321 no 3_656
H(20) C(11) 3.4594 no 4_545
H(20) H(3) 3.4387 no 3_656
H(20) H(4) 2.7803 no 3_656
H(20) H(5) 2.8045 no 3_656
H(20) H(8) 2.7529 no 3_656
H(20) H(16) 3.5277 no 4_545
H(20) H(17) 3.4964 no 4_545
H(20) H(18) 2.8421 no 4_545
H(21) C(1) 3.4758 no 3_656
H(21) H(3) 2.7049 no 3_656
H(21) H(4) 3.1840 no 3_656
H(21) H(8) 3.3971 no 3_656
H(22) H(9) 3.2833 no 1_545
H(22) H(10) 2.9326 no 1_545
H(23) O(1) 2.5060 no 1_545
H(23) C(11) 3.5722 no 4_545
H(23) H(9) 2.9950 no 1_545
H(23) H(10) 3.3267 no 1_545
H(23) H(16) 2.7191 no 4_545
H(24) O(1) 3.5637 no 1_545
H(24) H(9) 2.7767 no 1_545
H(24) H(10) 3.5967 no 1_545
H(25) O(1) 3.2701 no 3_556
H(25) O(2) 3.5361 no 3_556
H(25) H(11) 3.0628 no 3_556
H(25) H(15) 3.0296 no 2_545
H(26) S(1) 3.4130 no 3_556
H(26) O(1) 3.5672 no 3_556
H(26) O(2) 2.9504 no 3_556
H(26) N(1) 3.4669 no 3_556
H(26) C(20) 3.1584 no 3_556
H(26) H(15) 3.3720 no 2_545
H(26) H(28) 3.0427 no 3_556
H(26) H(30) 2.4712 no 3_556
H(27) O(2) 3.4208 no 3_556
H(27) C(10) 3.2405 no 2_545
H(27) H(13) 3.2420 no 2_545
H(27) H(15) 2.4375 no 2_545
H(27) H(28) 3.5268 no 3_556
H(27) H(30) 3.3103 no 3_556
H(28) C(9) 3.2329 no 4_555
H(28) H(10) 3.0368 no 4_555
H(28) H(12) 2.6397 no 4_555
H(28) H(13) 3.1965 no 3_556
H(28) H(26) 3.0427 no 3_556
H(28) H(27) 3.5268 no 3_556
H(29) Cl(2) 2.9617 no 4_545
H(29) C(10) 3.0779 no 3_556
H(29) H(11) 3.0759 no 3_556
H(29) H(12) 3.4562 no 3_556
H(29) H(12) 3.5748 no 4_555
H(29) H(13) 2.2056 no 3_556
H(29) H(14) 3.2905 no 3_556
H(30) C(19) 3.2226 no 3_556
H(30) H(13) 3.4388 no 3_556
H(30) H(26) 2.4712 no 3_556
H(30) H(27) 3.3103 no 3_556
H(30) H(30) 2.8328 no 3_556
H(31) Cl(2) 3.5718 no 4_545
H(31) C(3) 3.5147 no 4_555
H(31) C(4) 3.4392 no 4_555
H(31) C(8) 3.4174 no 4_555
H(31) C(9) 3.2379 no 4_555
H(31) H(7) 2.9169 no 4_555
H(31) H(9) 3.3988 no 4_555
H(31) H(10) 2.6298 no 4_555
H(31) H(12) 3.2936 no 4_555
H(32) C(7) 3.4398 no 3_656
H(32) H(4) 2.9284 no 3_656
H(32) H(5) 3.4096 no 3_656
H(32) H(6) 3.4417 no 3_656
H(32) H(7) 2.9457 no 4_555
H(33) Cl(1) 2.9322 no 4_545
H(33) Cl(2) 3.3016 no 4_545
H(33) C(7) 3.4503 no 3_656
H(33) H(4) 3.3015 no 3_656
H(33) H(5) 3.0112 no 3_656
H(33) H(6) 3.4881 no 3_656
H(33) H(7) 3.1023 no 4_555
H(33) H(17) 3.3707 no 4_545
H(33) H(18) 3.5910 no 4_545

loop_
_geom_torsion_atom_site_label_1
_geom_torsion_atom_site_label_2
_geom_torsion_atom_site_label_3
_geom_torsion_atom_site_label_4
_geom_torsion
_geom_torsion_publ_flag
Ir(2) Ir(1) Zn(1) Ir(2) 0.0 no
Ir(2) Ir(1) Zn(1) Cl(1) -107.96(5) no
Ir(2) Ir(1) Zn(1) Cl(2) 111.50(6) no
Zn(1) Ir(1) Ir(2) Zn(1) 0.00(3) no
Zn(1) Ir(1) Ir(2) N(1) 171.1(4) no
Zn(1) Ir(1) Ir(2) C(12) 58.8(4) no
Zn(1) Ir(1) Ir(2) C(13) -1.3(4) no
Zn(1) Ir(1) Ir(2) C(14) -58.5(4) no
Zn(1) Ir(1) Ir(2) C(15) -130.2(6) no
Zn(1) Ir(1) Ir(2) C(16) 135.4(6) no
Ir(2) Ir(1) N(1) Ir(2) 0.0 no
Ir(2) Ir(1) N(1) S(1) 175.7(9) no
N(1) Ir(1) Ir(2) Zn(1) -171.1(4) no
N(1) Ir(1) Ir(2) N(1) 0.0(4) no
N(1) Ir(1) Ir(2) C(12) -112.4(4) no
N(1) Ir(1) Ir(2) C(13) -172.4(4) no
N(1) Ir(1) Ir(2) C(14) 130.4(4) no
N(1) Ir(1) Ir(2) C(15) 58.6(4) no
N(1) Ir(1) Ir(2) C(16) -35.7(4) no
Ir(2) Ir(1) C(2) C(3) -141.4(3) no
Ir(2) Ir(1) C(2) C(6) 104.4(5) no
Ir(2) Ir(1) C(2) C(7) -17.6(11) no
C(2) Ir(1) Ir(2) Zn(1) -57.6(5) no
C(2) Ir(1) Ir(2) N(1) 113.5(5) no
C(2) Ir(1) Ir(2) C(12) 1.2(5) no
C(2) Ir(1) Ir(2) C(13) -58.9(5) no
C(2) Ir(1) Ir(2) C(14) -116.1(5) no
C(2) Ir(1) Ir(2) C(15) 172.2(5) no
C(2) Ir(1) Ir(2) C(16) 77.8(5) no
Ir(2) Ir(1) C(3) C(2) 112.2(6) no
Ir(2) Ir(1) C(3) C(4) -128.7(5) no
Ir(2) Ir(1) C(3) C(8) -1.4(13) no
C(3) Ir(1) Ir(2) Zn(1) -138.9(7) no
C(3) Ir(1) Ir(2) N(1) 32.2(7) no
C(3) Ir(1) Ir(2) C(12) -80.1(7) no
C(3) Ir(1) Ir(2) C(13) -140.2(7) no
C(3) Ir(1) Ir(2) C(14) 162.6(7) no
C(3) Ir(1) Ir(2) C(15) 90.9(7) no
C(3) Ir(1) Ir(2) C(16) -3.5(7) no
Ir(2) Ir(1) C(4) C(3) 137.8(4) no
Ir(2) Ir(1) C(4) C(5) -104.7(5) no
Ir(2) Ir(1) C(4) C(9) 16.2(12) no
C(4) Ir(1) Ir(2) Zn(1) 128.7(6) no
C(4) Ir(1) Ir(2) N(1) -60.2(6) no
C(4) Ir(1) Ir(2) C(12) -172.5(6) no
C(4) Ir(1) Ir(2) C(13) 127.4(6) no
C(4) Ir(1) Ir(2) C(14) 70.2(6) no
C(4) Ir(1) Ir(2) C(15) -1.5(6) no
C(4) Ir(1) Ir(2) C(16) -95.9(6) no
Ir(2) Ir(1) C(5) C(4) 135.5(3) no
Ir(2) Ir(1) C(5) C(6) -107.1(4) no
Ir(2) Ir(1) C(5) C(10) 14.6(10) no
C(5) Ir(1) Ir(2) Zn(1) 59.1(4) no
C(5) Ir(1) Ir(2) N(1) -129.8(4) no
C(5) Ir(1) Ir(2) C(12) 117.9(4) no
C(5) Ir(1) Ir(2) C(13) 57.8(4) no
C(5) Ir(1) Ir(2) C(14) 0.6(4) no
C(5) Ir(1) Ir(2) C(15) -71.1(4) no
C(5) Ir(1) Ir(2) C(16) -165.5(4) no
Ir(2) Ir(1) C(6) C(2) -123.3(3) no
Ir(2) Ir(1) C(6) C(5) 116.9(4) no
Ir(2) Ir(1) C(6) C(11) -3.4(11) no
C(6) Ir(1) Ir(2) Zn(1) 2.3(4) no
C(6) Ir(1) Ir(2) N(1) 173.4(4) no
C(6) Ir(1) Ir(2) C(12) 61.0(4) no
C(6) Ir(1) Ir(2) C(13) 1.0(4) no
C(6) Ir(1) Ir(2) C(14) -56.2(4) no
C(6) Ir(1) Ir(2) C(15) -127.9(4) no
C(6) Ir(1) Ir(2) C(16) 137.7(4) no
Zn(1) Ir(1) N(1) Ir(2) -7.7(3) no
Zn(1) Ir(1) N(1) S(1) 168.0(6) no
N(1) Ir(1) Zn(1) Ir(2) 6.3(3) no
N(1) Ir(1) Zn(1) Cl(1) -101.6(3) no
N(1) Ir(1) Zn(1) Cl(2) 117.8(3) no
Zn(1) Ir(1) C(2) C(3) 172.2(3) no
Zn(1) Ir(1) C(2) C(6) 58.0(4) no
Zn(1) Ir(1) C(2) C(7) -64.0(7) no
C(2) Ir(1) Zn(1) Ir(2) 149.5(3) no
C(2) Ir(1) Zn(1) Cl(1) 41.5(3) no
C(2) Ir(1) Zn(1) Cl(2) -99.0(3) no
Zn(1) Ir(1) C(3) C(2) -11.6(6) no
Zn(1) Ir(1) C(3) C(4) 107.5(4) no
Zn(1) Ir(1) C(3) C(8) -125.1(6) no
C(3) Ir(1) Zn(1) Ir(2) 156.9(4) no
C(3) Ir(1) Zn(1) Cl(1) 48.9(4) no
C(3) Ir(1) Zn(1) Cl(2) -91.6(4) no
Zn(1) Ir(1) C(4) C(3) -113.7(4) no
Zn(1) Ir(1) C(4) C(5) 3.8(7) no
Zn(1) Ir(1) C(4) C(9) 124.7(6) no
C(4) Ir(1) Zn(1) Ir(2) -148.6(4) no
C(4) Ir(1) Zn(1) Cl(1) 103.4(4) no
C(4) Ir(1) Zn(1) Cl(2) -37.1(4) no
Zn(1) Ir(1) C(5) C(4) -177.3(3) no
Zn(1) Ir(1) C(5) C(6) -59.9(4) no
Zn(1) Ir(1) C(5) C(10) 61.7(7) no
C(5) Ir(1) Zn(1) Ir(2) -146.2(3) no
C(5) Ir(1) Zn(1) Cl(1) 105.8(3) no
C(5) Ir(1) Zn(1) Cl(2) -34.7(3) no
Zn(1) Ir(1) C(6) C(2) -121.4(4) no
Zn(1) Ir(1) C(6) C(5) 118.9(4) no
Zn(1) Ir(1) C(6) C(11) -1.4(8) no
C(6) Ir(1) Zn(1) Ir(2) -178.4(3) no
C(6) Ir(1) Zn(1) Cl(1) 73.6(3) no
C(6) Ir(1) Zn(1) Cl(2) -66.9(3) no
N(1) Ir(1) C(2) C(3) -68.7(6) no
N(1) Ir(1) C(2) C(6) 177.1(3) no
N(1) Ir(1) C(2) C(7) 55.1(10) no
C(2) Ir(1) N(1) Ir(2) -125.8(5) no
C(2) Ir(1) N(1) S(1) 49.8(9) no
N(1) Ir(1) C(3) C(2) 136.4(4) no
N(1) Ir(1) C(3) C(4) -104.4(4) no
N(1) Ir(1) C(3) C(8) 22.9(8) no
C(3) Ir(1) N(1) Ir(2) -166.4(3) no
C(3) Ir(1) N(1) S(1) 9.3(8) no
N(1) Ir(1) C(4) C(3) 94.3(5) no
N(1) Ir(1) C(4) C(5) -148.2(4) no
N(1) Ir(1) C(4) C(9) -27.3(9) no
C(4) Ir(1) N(1) Ir(2) 152.8(4) no
C(4) Ir(1) N(1) S(1) -31.6(8) no
N(1) Ir(1) C(5) C(4) 57.7(8) no
N(1) Ir(1) C(5) C(6) 175.1(4) no
N(1) Ir(1) C(5) C(10) -63.2(10) no
C(5) Ir(1) N(1) Ir(2) 116.1(6) no
C(5) Ir(1) N(1) S(1) -68.2(10) no
C(2) Ir(1) C(3) C(2) 0.0(4) no
C(2) Ir(1) C(3) C(4) 119.1(7) no
C(2) Ir(1) C(3) C(8) -113.6(9) no
C(3) Ir(1) C(2) C(3) 0.0(4) no
C(3) Ir(1) C(2) C(6) -114.2(7) no
C(3) Ir(1) C(2) C(7) 123.8(10) no
C(2) Ir(1) C(4) C(3) -38.0(4) no
C(2) Ir(1) C(4) C(5) 79.5(5) no
C(2) Ir(1) C(4) C(9) -159.7(9) no
C(4) Ir(1) C(2) C(3) 35.3(4) no
C(4) Ir(1) C(2) C(6) -78.9(5) no
C(4) Ir(1) C(2) C(7) 159.1(9) no
C(2) Ir(1) C(5) C(4) -80.8(5) no
C(2) Ir(1) C(5) C(6) 36.6(4) no
C(2) Ir(1) C(5) C(10) 158.2(9) no
C(5) Ir(1) C(2) C(3) 78.5(5) no
C(5) Ir(1) C(2) C(6) -35.8(4) no
C(5) Ir(1) C(2) C(7) -157.8(9) no
C(2) Ir(1) C(6) C(2) 0.0(5) no
C(2) Ir(1) C(6) C(5) -119.8(8) no
C(2) Ir(1) C(6) C(11) 119.9(11) no
C(6) Ir(1) C(2) C(3) 114.2(7) no
C(6) Ir(1) C(2) C(6) 0.0(5) no
C(6) Ir(1) C(2) C(7) -122.0(11) no
C(3) Ir(1) C(4) C(3) 0.0(4) no
C(3) Ir(1) C(4) C(5) 117.5(8) no
C(3) Ir(1) C(4) C(9) -121.6(10) no
C(4) Ir(1) C(3) C(2) -119.1(7) no
C(4) Ir(1) C(3) C(4) 0.0(5) no
C(4) Ir(1) C(3) C(8) 127.3(10) no
C(3) Ir(1) C(5) C(4) -36.5(4) no
C(3) Ir(1) C(5) C(6) 80.9(5) no
C(3) Ir(1) C(5) C(10) -157.4(9) no
C(5) Ir(1) C(3) C(2) -80.7(4) no
C(5) Ir(1) C(3) C(4) 38.4(4) no
C(5) Ir(1) C(3) C(8) 165.7(9) no
C(3) Ir(1) C(6) C(2) 40.4(4) no
C(3) Ir(1) C(6) C(5) -79.4(5) no
C(3) Ir(1) C(6) C(11) 160.3(10) no
C(6) Ir(1) C(3) C(2) -38.9(4) no
C(6) Ir(1) C(3) C(4) 80.2(5) no
C(6) Ir(1) C(3) C(8) -152.5(8) no
C(4) Ir(1) C(5) C(4) 0.0(5) no
C(4) Ir(1) C(5) C(6) 117.4(7) no
C(4) Ir(1) C(5) C(10) -121.0(10) no
C(5) Ir(1) C(4) C(3) -117.5(8) no
C(5) Ir(1) C(4) C(5) 0.0(4) no
C(5) Ir(1) C(4) C(9) 120.9(10) no
C(4) Ir(1) C(6) C(2) 81.5(5) no
C(4) Ir(1) C(6) C(5) -38.3(4) no
C(4) Ir(1) C(6) C(11) -158.6(10) no
C(6) Ir(1) C(4) C(3) -80.6(5) no
C(6) Ir(1) C(4) C(5) 36.9(4) no
C(6) Ir(1) C(4) C(9) 157.8(9) no
C(5) Ir(1) C(6) C(2) 119.8(8) no
C(5) Ir(1) C(6) C(5) 0.0(5) no
C(5) Ir(1) C(6) C(11) -120.3(11) no
C(6) Ir(1) C(5) C(4) -117.4(8) no
C(6) Ir(1) C(5) C(6) 0.0(5) no
C(6) Ir(1) C(5) C(10) 121.7(10) no
Ir(1) Ir(2) Zn(1) Ir(1) 0.0 no
Ir(1) Ir(2) Zn(1) Cl(1) 107.94(6) no
Ir(1) Ir(2) Zn(1) Cl(2) -111.07(6) no
Ir(1) Ir(2) N(1) Ir(1) 0.0 no
Ir(1) Ir(2) N(1) S(1) -175.8(8) no
Ir(1) Ir(2) C(12) C(13) -105.0(5) no
Ir(1) Ir(2) C(12) C(16) 138.6(3) no
Ir(1) Ir(2) C(12) C(17) 15.6(10) no
Ir(1) Ir(2) C(13) C(12) 122.6(3) no
Ir(1) Ir(2) C(13) C(14) -118.4(4) no
Ir(1) Ir(2) C(13) C(18) 3.1(12) no
Ir(1) Ir(2) C(14) C(13) 106.1(4) no
Ir(1) Ir(2) C(14) C(15) -136.5(3) no
Ir(1) Ir(2) C(14) C(19) -17.6(10) no
Ir(1) Ir(2) C(15) C(14) 106.2(6) no
Ir(1) Ir(2) C(15) C(16) -136.2(4) no
Ir(1) Ir(2) C(15) C(20) -13.7(11) no
Ir(1) Ir(2) C(16) C(12) -109.8(5) no
Ir(1) Ir(2) C(16) C(15) 132.1(4) no
Ir(1) Ir(2) C(16) C(21) 8.1(12) no
Zn(1) Ir(2) N(1) Ir(1) 7.7(3) no
Zn(1) Ir(2) N(1) S(1) -168.1(6) no
N(1) Ir(2) Zn(1) Ir(1) -6.3(3) no
N(1) Ir(2) Zn(1) Cl(1) 101.6(3) no
N(1) Ir(2) Zn(1) Cl(2) -117.4(3) no
Zn(1) Ir(2) C(12) C(13) -57.7(4) no
Zn(1) Ir(2) C(12) C(16) -174.1(3) no
Zn(1) Ir(2) C(12) C(17) 62.9(7) no
C(12) Ir(2) Zn(1) Ir(1) -148.5(3) no
C(12) Ir(2) Zn(1) Cl(1) -40.6(3) no
C(12) Ir(2) Zn(1) Cl(2) 100.4(3) no
Zn(1) Ir(2) C(13) C(12) 121.5(4) no
Zn(1) Ir(2) C(13) C(14) -119.5(4) no
Zn(1) Ir(2) C(13) C(18) 1.9(8) no
C(13) Ir(2) Zn(1) Ir(1) 179.1(3) no
C(13) Ir(2) Zn(1) Cl(1) -73.0(3) no
C(13) Ir(2) Zn(1) Cl(2) 68.0(3) no
Zn(1) Ir(2) C(14) C(13) 59.2(4) no
Zn(1) Ir(2) C(14) C(15) 176.7(3) no
Zn(1) Ir(2) C(14) C(19) -64.5(7) no
C(14) Ir(2) Zn(1) Ir(1) 147.0(3) no
C(14) Ir(2) Zn(1) Cl(1) -105.1(3) no
C(14) Ir(2) Zn(1) Cl(2) 35.9(3) no
Zn(1) Ir(2) C(15) C(14) -4.8(6) no
Zn(1) Ir(2) C(15) C(16) 112.9(4) no
Zn(1) Ir(2) C(15) C(20) -124.6(6) no
C(15) Ir(2) Zn(1) Ir(1) 150.0(4) no
C(15) Ir(2) Zn(1) Cl(1) -102.0(4) no
C(15) Ir(2) Zn(1) Cl(2) 39.0(4) no
Zn(1) Ir(2) C(16) C(12) 8.6(6) no
Zn(1) Ir(2) C(16) C(15) -109.5(4) no
Zn(1) Ir(2) C(16) C(21) 126.6(6) no
C(16) Ir(2) Zn(1) Ir(1) -154.0(4) no
C(16) Ir(2) Zn(1) Cl(1) -46.0(4) no
C(16) Ir(2) Zn(1) Cl(2) 95.0(4) no
N(1) Ir(2) C(12) C(13) -176.3(4) no
N(1) Ir(2) C(12) C(16) 67.3(7) no
N(1) Ir(2) C(12) C(17) -55.7(9) no
C(12) Ir(2) N(1) Ir(1) 125.2(5) no
C(12) Ir(2) N(1) S(1) -50.6(9) no
N(1) Ir(2) C(14) C(13) -174.8(4) no
N(1) Ir(2) C(14) C(15) -57.4(8) no
N(1) Ir(2) C(14) C(19) 61.5(10) no
C(14) Ir(2) N(1) Ir(1) -117.2(6) no
C(14) Ir(2) N(1) S(1) 67.0(9) no
N(1) Ir(2) C(15) C(14) 148.8(4) no
N(1) Ir(2) C(15) C(16) -93.5(5) no
N(1) Ir(2) C(15) C(20) 28.9(8) no
C(15) Ir(2) N(1) Ir(1) -153.9(4) no
C(15) Ir(2) N(1) S(1) 30.3(8) no
N(1) Ir(2) C(16) C(12) -136.4(4) no
N(1) Ir(2) C(16) C(15) 105.5(4) no
N(1) Ir(2) C(16) C(21) -18.4(9) no
C(16) Ir(2) N(1) Ir(1) 164.3(3) no
C(16) Ir(2) N(1) S(1) -11.5(8) no
C(12) Ir(2) C(13) C(12) 0.0(5) no
C(12) Ir(2) C(13) C(14) 119.0(8) no
C(12) Ir(2) C(13) C(18) -119.6(12) no
C(13) Ir(2) C(12) C(13) 0.0(5) no
C(13) Ir(2) C(12) C(16) -116.4(8) no
C(13) Ir(2) C(12) C(17) 120.6(10) no
C(12) Ir(2) C(14) C(13) -37.2(4) no
C(12) Ir(2) C(14) C(15) 80.2(5) no
C(12) Ir(2) C(14) C(19) -160.9(9) no
C(14) Ir(2) C(12) C(13) 36.1(4) no
C(14) Ir(2) C(12) C(16) -80.3(5) no
C(14) Ir(2) C(12) C(17) 156.7(8) no
C(12) Ir(2) C(15) C(14) -79.9(5) no
C(12) Ir(2) C(15) C(16) 37.8(4) no
C(12) Ir(2) C(15) C(20) 160.3(8) no
C(15) Ir(2) C(12) C(13) 79.6(5) no
C(15) Ir(2) C(12) C(16) -36.8(4) no
C(15) Ir(2) C(12) C(17) -159.9(8) no
C(12) Ir(2) C(16) C(12) 0.0(5) no
C(12) Ir(2) C(16) C(15) -118.1(7) no
C(12) Ir(2) C(16) C(21) 118.0(10) no
C(16) Ir(2) C(12) C(13) 116.4(7) no
C(16) Ir(2) C(12) C(16) 0.0(4) no
C(16) Ir(2) C(12) C(17) -123.0(9) no
C(13) Ir(2) C(14) C(13) 0.0(5) no
C(13) Ir(2) C(14) C(15) 117.4(7) no
C(13) Ir(2) C(14) C(19) -123.7(10) no
C(14) Ir(2) C(13) C(12) -119.0(8) no
C(14) Ir(2) C(13) C(14) 0.0(5) no
C(14) Ir(2) C(13) C(18) 121.4(12) no
C(13) Ir(2) C(15) C(14) -36.9(4) no
C(13) Ir(2) C(15) C(16) 80.8(5) no
C(13) Ir(2) C(15) C(20) -156.7(8) no
C(15) Ir(2) C(13) C(12) -80.6(5) no
C(15) Ir(2) C(13) C(14) 38.4(4) no
C(15) Ir(2) C(13) C(18) 159.8(11) no
C(13) Ir(2) C(16) C(12) 38.3(4) no
C(13) Ir(2) C(16) C(15) -79.8(5) no
C(13) Ir(2) C(16) C(21) 156.2(9) no
C(16) Ir(2) C(13) C(12) -38.5(4) no
C(16) Ir(2) C(13) C(14) 80.5(5) no
C(16) Ir(2) C(13) C(18) -158.0(11) no
C(14) Ir(2) C(15) C(14) -0.0(4) no
C(14) Ir(2) C(15) C(16) 117.7(7) no
C(14) Ir(2) C(15) C(20) -119.8(10) no
C(15) Ir(2) C(14) C(13) -117.4(7) no
C(15) Ir(2) C(14) C(15) 0.0(4) no
C(15) Ir(2) C(14) C(19) 118.9(10) no
C(14) Ir(2) C(16) C(12) 79.9(5) no
C(14) Ir(2) C(16) C(15) -38.1(4) no
C(14) Ir(2) C(16) C(21) -162.1(9) no
C(16) Ir(2) C(14) C(13) -80.4(5) no
C(16) Ir(2) C(14) C(15) 37.0(4) no
C(16) Ir(2) C(14) C(19) 155.9(9) no
C(15) Ir(2) C(16) C(12) 118.1(7) no
C(15) Ir(2) C(16) C(15) 0.0(5) no
C(15) Ir(2) C(16) C(21) -124.0(10) no
C(16) Ir(2) C(15) C(14) -117.7(7) no
C(16) Ir(2) C(15) C(16) 0.0(4) no
C(16) Ir(2) C(15) C(20) 122.5(10) no
O(1) S(1) N(1) Ir(1) 27.3(9) no
O(1) S(1) N(1) Ir(2) -158.7(7) no
O(2) S(1) N(1) Ir(1) 157.4(6) no
O(2) S(1) N(1) Ir(2) -28.5(8) no
C(1) S(1) N(1) Ir(1) -87.2(8) no
C(1) S(1) N(1) Ir(2) 86.8(8) no
Ir(1) C(2) C(3) Ir(1) 0.0 no
Ir(1) C(2) C(3) C(4) -61.8(6) no
Ir(1) C(2) C(3) C(8) 121.1(7) no
Ir(1) C(2) C(6) Ir(1) 0.0 no
Ir(1) C(2) C(6) C(5) 58.7(6) no
Ir(1) C(2) C(6) C(11) -131.8(9) no
C(3) C(2) C(6) Ir(1) -64.0(7) no
C(3) C(2) C(6) C(5) -5.3(10) no
C(3) C(2) C(6) C(11) 164.2(8) no
C(6) C(2) C(3) Ir(1) 65.6(7) no
C(6) C(2) C(3) C(4) 3.7(10) no
C(6) C(2) C(3) C(8) -173.3(7) no
C(7) C(2) C(3) Ir(1) -120.5(11) no
C(7) C(2) C(3) C(4) 177.6(10) no
C(7) C(2) C(3) C(8) 0.6(15) no
C(7) C(2) C(6) Ir(1) 121.9(11) no
C(7) C(2) C(6) C(5) -179.4(9) no
C(7) C(2) C(6) C(11) -9.9(16) no
Ir(1) C(3) C(4) Ir(1) 0.000(11) no
Ir(1) C(3) C(4) C(5) -60.8(6) no
Ir(1) C(3) C(4) C(9) 119.9(9) no
C(2) C(3) C(4) Ir(1) 60.0(7) no
C(2) C(3) C(4) C(5) -0.7(11) no
C(2) C(3) C(4) C(9) 179.9(8) no
C(8) C(3) C(4) Ir(1) -123.3(11) no
C(8) C(3) C(4) C(5) 175.9(10) no
C(8) C(3) C(4) C(9) -3.4(17) no
Ir(1) C(4) C(5) Ir(1) 0.0 no
Ir(1) C(4) C(5) C(6) -64.2(6) no
Ir(1) C(4) C(5) C(10) 123.3(8) no
C(3) C(4) C(5) Ir(1) 61.5(7) no
C(3) C(4) C(5) C(6) -2.7(10) no
C(3) C(4) C(5) C(10) -175.2(8) no
C(9) C(4) C(5) Ir(1) -119.1(11) no
C(9) C(4) C(5) C(6) 176.7(9) no
C(9) C(4) C(5) C(10) 4.2(15) no
Ir(1) C(5) C(6) Ir(1) 0.0 no
Ir(1) C(5) C(6) C(2) -58.1(5) no
Ir(1) C(5) C(6) C(11) 132.3(9) no
C(4) C(5) C(6) Ir(1) 63.1(7) no
C(4) C(5) C(6) C(2) 5.0(10) no
C(4) C(5) C(6) C(11) -164.5(8) no
C(10) C(5) C(6) Ir(1) -124.4(10) no
C(10) C(5) C(6) C(2) 177.6(8) no
C(10) C(5) C(6) C(11) 8.0(15) no
Ir(2) C(12) C(13) Ir(2) 0.000(10) no
Ir(2) C(12) C(13) C(14) -58.2(6) no
Ir(2) C(12) C(13) C(18) 131.1(9) no
Ir(2) C(12) C(16) Ir(2) 0.0 no
Ir(2) C(12) C(16) C(15) 60.4(5) no
Ir(2) C(12) C(16) C(21) -121.7(8) no
C(13) C(12) C(16) Ir(2) -66.0(7) no
C(13) C(12) C(16) C(15) -5.6(10) no
C(13) C(12) C(16) C(21) 172.4(8) no
C(16) C(12) C(13) Ir(2) 64.7(7) no
C(16) C(12) C(13) C(14) 6.5(10) no
C(16) C(12) C(13) C(18) -164.1(8) no
C(17) C(12) C(13) Ir(2) -121.3(10) no
C(17) C(12) C(13) C(14) -179.5(9) no
C(17) C(12) C(13) C(18) 9.9(15) no
C(17) C(12) C(16) Ir(2) 120.3(11) no
C(17) C(12) C(16) C(15) -179.3(9) no
C(17) C(12) C(16) C(21) -1.4(15) no
Ir(2) C(13) C(14) Ir(2) 0.0 no
Ir(2) C(13) C(14) C(15) -62.0(6) no
Ir(2) C(13) C(14) C(19) 124.2(9) no
C(12) C(13) C(14) Ir(2) 57.1(7) no
C(12) C(13) C(14) C(15) -4.9(10) no
C(12) C(13) C(14) C(19) -178.7(8) no
C(18) C(13) C(14) Ir(2) -132.3(11) no
C(18) C(13) C(14) C(15) 165.7(9) no
C(18) C(13) C(14) C(19) -8.1(16) no
Ir(2) C(14) C(15) Ir(2) 0.0 no
Ir(2) C(14) C(15) C(16) -62.6(6) no
Ir(2) C(14) C(15) C(20) 120.9(9) no
C(13) C(14) C(15) Ir(2) 64.2(7) no
C(13) C(14) C(15) C(16) 1.6(11) no
C(13) C(14) C(15) C(20) -175.0(8) no
C(19) C(14) C(15) Ir(2) -121.9(10) no
C(19) C(14) C(15) C(16) 175.5(9) no
C(19) C(14) C(15) C(20) -1.0(15) no
Ir(2) C(15) C(16) Ir(2) 0.0 no
Ir(2) C(15) C(16) C(12) -59.4(5) no
Ir(2) C(15) C(16) C(21) 122.7(9) no
C(14) C(15) C(16) Ir(2) 61.9(7) no
C(14) C(15) C(16) C(12) 2.5(10) no
C(14) C(15) C(16) C(21) -175.3(8) no
C(20) C(15) C(16) Ir(2) -121.6(11) no
C(20) C(15) C(16) C(12) 178.9(9) no
C(20) C(15) C(16) C(21) 1.1(16) no
